data_7063294
loop_
_publ_author_name
'Scheuren, Marija'
'Sommers, Rachel C.'
'Boucher, Mairead'
'Carlos, Christiane'
'Hillesheim, Patrick C.'

_publ_section_title
;
 A dime a dozen: common structural attributes of 1,2-dimethylimidazolium
 halide ionic liquids
;
_journal_issue 29
_journal_name_full 'New Journal of Chemistry'
_journal_page_first 13069
_journal_page_last 13079
_journal_paper_doi 10.1039/D4NJ01422G
_journal_volume 48
_journal_year 2024
_chemical_formula_moiety 'I, C7 H13 N2'
_chemical_formula_sum 'C7 H13 I N2'
_chemical_formula_weight 252.09
_space_group_crystal_system monoclinic
_space_group_IT_number 14
_space_group_name_Hall '-P 2ybc'
_space_group_name_H-M_alt 'P 1 21/c 1'
_atom_sites_solution_hydrogens geom
_atom_sites_solution_primary dual
_atom_sites_solution_secondary difmap
_audit_creation_date 2024-03-01
_audit_creation_method
;
Olex2 1.5
(compiled 2023.08.24 svn.re1ec1418 for OlexSys, GUI svn.r6817)
;
_audit_update_record
;
2024-03-26 deposited with the CCDC.	2024-07-01 downloaded from the CCDC.
;
_cell_angle_alpha 90
_cell_angle_beta 95.8440(10)
_cell_angle_gamma 90
_cell_formula_units_Z 4
_cell_length_a 9.0499(4)
_cell_length_b 7.8198(3)
_cell_length_c 13.5789(5)
_cell_measurement_reflns_used 9868
_cell_measurement_temperature 150(2)
_cell_measurement_theta_max 30.53
_cell_measurement_theta_min 3.01
_cell_volume 955.96(7)
_computing_cell_refinement 'SAINT V8.40A (Bruker, 2019)'
_computing_data_collection 'Apex3 v2019.1-0 (Bruker, 2019)'
_computing_data_reduction 'SAINT V8.40A (Bruker, 2019)'
_computing_molecular_graphics 'Olex2 1.5 (Dolomanov et al., 2009)'
_computing_publication_material 'Olex2 1.5 (Dolomanov et al., 2009)'
_computing_structure_refinement 'SHELXL 2019/3 (Sheldrick, 2015)'
_computing_structure_solution 'SHELXT 2014/5 (Sheldrick, 2014)'
_diffrn_ambient_temperature 150.00
_diffrn_detector_area_resol_mean 7.4074
_diffrn_detector_type
;
charge-integrating pixel array detector (CPAD)
;
_diffrn_measured_fraction_theta_full 0.999
_diffrn_measured_fraction_theta_max 0.998
_diffrn_measurement_device 'three-circle diffractometer'
_diffrn_measurement_device_type
;
Bruker AXS D8 Quest Eco diffractometer with PhotonII charge-integrating pixel 
array detector (CPAD)
;
_diffrn_measurement_method '\w and \f scans'
_diffrn_radiation_type MoK\a
_diffrn_radiation_wavelength 0.71073
_diffrn_reflns_av_R_equivalents 0.0240
_diffrn_reflns_av_unetI/netI 0.0156
_diffrn_reflns_Laue_measured_fraction_full 0.999
_diffrn_reflns_Laue_measured_fraction_max 0.998
_diffrn_reflns_limit_h_max 12
_diffrn_reflns_limit_h_min -12
_diffrn_reflns_limit_k_max 10
_diffrn_reflns_limit_k_min -11
_diffrn_reflns_limit_l_max 19
_diffrn_reflns_limit_l_min -19
_diffrn_reflns_number 19287
_diffrn_reflns_point_group_measured_fraction_full 0.999
_diffrn_reflns_point_group_measured_fraction_max 0.998
_diffrn_reflns_theta_full 25.242
_diffrn_reflns_theta_max 30.595
_diffrn_reflns_theta_min 3.010
_exptl_absorpt_coefficient_mu 3.288
_exptl_absorpt_correction_T_max 0.7461
_exptl_absorpt_correction_T_min 0.5460
_exptl_absorpt_correction_type multi-scan
_exptl_absorpt_process_details
;
SADABS-2016/2 (Bruker,2016/2) was used for absorption correction.
wR2(int) was 0.0710 before and 0.0435 after correction.
The Ratio of minimum to maximum transmission is 0.7318.
The \l/2 correction factor is Not present.
;
_exptl_crystal_colour colourless
_exptl_crystal_colour_primary colourless
_exptl_crystal_density_diffrn 1.752
_exptl_crystal_description Needles
_exptl_crystal_F_000 488
_exptl_crystal_size_max 0.36
_exptl_crystal_size_mid 0.075
_exptl_crystal_size_min 0.051
_refine_diff_density_max 0.657
_refine_diff_density_min -0.846
_refine_diff_density_rms 0.078
_refine_ls_extinction_coef 0.0015(3)
_refine_ls_extinction_expression Fc^*^=kFc[1+0.001xFc^2^\l^3^/sin(2\q)]^-1/4^
_refine_ls_extinction_method 'SHELXL-2019/2 (Sheldrick 2019)'
_refine_ls_goodness_of_fit_ref 1.195
_refine_ls_hydrogen_treatment constr
_refine_ls_matrix_type full
_refine_ls_number_parameters 95
_refine_ls_number_reflns 2932
_refine_ls_number_restraints 0
_refine_ls_restrained_S_all 1.195
_refine_ls_R_factor_all 0.0243
_refine_ls_R_factor_gt 0.0216
_refine_ls_shift/su_max 0.003
_refine_ls_shift/su_mean 0.000
_refine_ls_structure_factor_coef Fsqd
_refine_ls_weighting_details 'w=1/[\s^2^(Fo^2^)+(0.0086P)^2^+1.0572P] where P=(Fo^2^+2Fc^2^)/3'
_refine_ls_weighting_scheme calc
_refine_ls_wR_factor_gt 0.0432
_refine_ls_wR_factor_ref 0.0439
_reflns_Friedel_coverage 0.000
_reflns_number_gt 2731
_reflns_number_total 2932
_reflns_threshold_expression 'I > 2\s(I)'
_cod_data_source_file d4nj01422g2.cif
_cod_data_source_block fgcupch0118_0m
_cod_depositor_comments 'Adding full bibliography for 7063293--7063294.cif.'
_cod_database_code 7063294
_shelx_shelxl_version_number 2019/3
_shelx_space_group_comment
;
The symmetry employed for this shelxl refinement is uniquely defined
by the following loop, which should always be used as a source of
symmetry information in preference to the above space-group names.
They are only intended as comments.
;
_shelx_estimated_absorpt_t_max 0.850
_shelx_estimated_absorpt_t_min 0.384
_olex2_refinement_description
;
1. Fixed Uiso
 At 1.2 times of:
  All C(H) groups, All C(H,H) groups
 At 1.5 times of:
  All C(H,H,H) groups
2.a Secondary CH2 refined with riding coordinates:
 C6(H6A,H6B)
2.b Aromatic/amide H refined with riding coordinates:
 C4(H4), C5(H5)
2.c Idealised Me refined as rotating group:
 C7(H7A,H7B,H7C), C8(H8A,H8B,H8C), C9(H9A,H9B,H9C)
;
_olex2_submission_special_instructions 'No special instructions were received'

loop_
_space_group_symop_operation_xyz
'x, y, z'
'-x, y+1/2, -z+1/2'
'-x, -y, -z'
'x, -y-1/2, z-1/2'

loop_
_atom_site_label
_atom_site_type_symbol
_atom_site_fract_x
_atom_site_fract_y
_atom_site_fract_z
_atom_site_U_iso_or_equiv
_atom_site_adp_type
_atom_site_occupancy
_atom_site_site_symmetry_order
_atom_site_calc_flag
_atom_site_refinement_flags_posn
_atom_site_refinement_flags_adp
_atom_site_refinement_flags_occupancy
_atom_site_disorder_assembly
_atom_site_disorder_group
I1 I 0.23806(2) 0.17242(2) 0.57348(2) 0.02513(5) Uani 1 1 d . . . . .
N1 N 0.34383(18) 0.6657(2) 0.71412(12) 0.0214(3) Uani 1 1 d . . . . .
N3 N 0.11701(19) 0.5859(2) 0.72079(12) 0.0232(3) Uani 1 1 d . . . . .
C2 C 0.2133(2) 0.6432(2) 0.66014(14) 0.0198(3) Uani 1 1 d . . . . .
C4 C 0.1889(2) 0.5692(3) 0.81536(15) 0.0266(4) Uani 1 1 d . . . . .
H4 H 0.146398 0.530198 0.872446 0.032 Uiso 1 1 calc R U . . .
C5 C 0.3305(2) 0.6190(3) 0.81081(15) 0.0255(4) Uani 1 1 d . . . . .
H5 H 0.406924 0.621552 0.864211 0.031 Uiso 1 1 calc R U . . .
C6 C 0.4820(2) 0.7198(3) 0.67524(17) 0.0277(4) Uani 1 1 d . . . . .
H6A H 0.545730 0.779761 0.727961 0.033 Uiso 1 1 calc R U . . .
H6B H 0.458382 0.801215 0.620033 0.033 Uiso 1 1 calc R U . . .
C7 C 0.5654(2) 0.5699(3) 0.63908(17) 0.0316(5) Uani 1 1 d . . . . .
H7A H 0.496470 0.496100 0.598155 0.047 Uiso 1 1 calc R U . . .
H7B H 0.611048 0.504832 0.695895 0.047 Uiso 1 1 calc R U . . .
H7C H 0.642922 0.611145 0.599596 0.047 Uiso 1 1 calc R U . . .
C8 C -0.0375(2) 0.5358(4) 0.69068(18) 0.0357(5) Uani 1 1 d . . . . .
H8A H -0.082667 0.617619 0.641889 0.054 Uiso 1 1 calc R U . . .
H8B H -0.093544 0.535086 0.748755 0.054 Uiso 1 1 calc R U . . .
H8C H -0.039360 0.421215 0.661334 0.054 Uiso 1 1 calc R U . . .
C9 C 0.1817(2) 0.6728(3) 0.55248(15) 0.0268(4) Uani 1 1 d . . . . .
H9A H 0.243803 0.766745 0.532432 0.040 Uiso 1 1 calc R U . . .
H9B H 0.076735 0.702600 0.537091 0.040 Uiso 1 1 calc R U . . .
H9C H 0.203748 0.568668 0.516564 0.040 Uiso 1 1 calc R U . . .

loop_
_atom_site_aniso_label
_atom_site_aniso_U_11
_atom_site_aniso_U_22
_atom_site_aniso_U_33
_atom_site_aniso_U_23
_atom_site_aniso_U_13
_atom_site_aniso_U_12
I1 0.02677(7) 0.02524(7) 0.02260(7) 0.00121(5) -0.00131(4) -0.00073(5)
N1 0.0221(8) 0.0194(7) 0.0220(7) 0.0003(6) -0.0010(6) -0.0010(6)
N3 0.0206(8) 0.0281(8) 0.0209(8) -0.0048(6) 0.0022(6) 0.0028(7)
C2 0.0217(9) 0.0169(8) 0.0203(8) -0.0027(6) 0.0001(7) 0.0028(7)
C4 0.0322(11) 0.0304(10) 0.0174(8) -0.0022(7) 0.0039(8) 0.0026(8)
C5 0.0294(10) 0.0269(9) 0.0188(9) -0.0012(7) -0.0043(7) 0.0034(8)
C6 0.0227(9) 0.0271(10) 0.0326(11) 0.0057(8) -0.0004(8) -0.0072(8)
C7 0.0242(10) 0.0387(12) 0.0329(11) -0.0016(9) 0.0088(8) -0.0057(9)
C8 0.0207(10) 0.0549(15) 0.0318(11) -0.0085(11) 0.0043(8) -0.0044(10)
C9 0.0308(10) 0.0273(10) 0.0212(9) 0.0011(8) -0.0022(7) 0.0018(8)

loop_
_atom_type_symbol
_atom_type_description
_atom_type_scat_dispersion_real
_atom_type_scat_dispersion_imag
_atom_type_scat_source
C C 0.0033 0.0016 'International Tables Vol C Tables 4.2.6.8 and 6.1.1.4'
H H 0.0000 0.0000 'International Tables Vol C Tables 4.2.6.8 and 6.1.1.4'
I I -0.4742 1.8119 'International Tables Vol C Tables 4.2.6.8 and 6.1.1.4'
N N 0.0061 0.0033 'International Tables Vol C Tables 4.2.6.8 and 6.1.1.4'

loop_
_exptl_crystal_face_index_h
_exptl_crystal_face_index_k
_exptl_crystal_face_index_l
_exptl_crystal_face_perp_dist
0.00 1.00 0.00 0.1170
0.00 -1.00 0.00 0.1800
0.00 0.00 1.00 0.0140
0.00 0.00 -1.00 0.0350
-2.00 0.00 1.00 0.0150
2.00 0.00 -1.00 0.0230

loop_
_geom_angle_atom_site_label_1
_geom_angle_atom_site_label_2
_geom_angle_atom_site_label_3
_geom_angle
_geom_angle_site_symmetry_1
_geom_angle_site_symmetry_3
_geom_angle_publ_flag
C2 N1 C5 109.20(17) . . ?
C2 N1 C6 125.33(17) . . ?
C5 N1 C6 125.34(17) . . ?
C2 N3 C4 109.21(17) . . ?
C2 N3 C8 125.44(18) . . ?
C4 N3 C8 125.19(18) . . ?
N1 C2 C9 126.32(18) . . ?
N3 C2 N1 107.55(17) . . ?
N3 C2 C9 126.12(18) . . ?
N3 C4 H4 126.6 . . ?
C5 C4 N3 106.82(18) . . ?
C5 C4 H4 126.6 . . ?
N1 C5 H5 126.4 . . ?
C4 C5 N1 107.21(17) . . ?
C4 C5 H5 126.4 . . ?
N1 C6 H6A 109.3 . . ?
N1 C6 H6B 109.3 . . ?
N1 C6 C7 111.51(17) . . ?
H6A C6 H6B 108.0 . . ?
C7 C6 H6A 109.3 . . ?
C7 C6 H6B 109.3 . . ?
C6 C7 H7A 109.5 . . ?
C6 C7 H7B 109.5 . . ?
C6 C7 H7C 109.5 . . ?
H7A C7 H7B 109.5 . . ?
H7A C7 H7C 109.5 . . ?
H7B C7 H7C 109.5 . . ?
N3 C8 H8A 109.5 . . ?
N3 C8 H8B 109.5 . . ?
N3 C8 H8C 109.5 . . ?
H8A C8 H8B 109.5 . . ?
H8A C8 H8C 109.5 . . ?
H8B C8 H8C 109.5 . . ?
C2 C9 H9A 109.5 . . ?
C2 C9 H9B 109.5 . . ?
C2 C9 H9C 109.5 . . ?
H9A C9 H9B 109.5 . . ?
H9A C9 H9C 109.5 . . ?
H9B C9 H9C 109.5 . . ?

loop_
_geom_bond_atom_site_label_1
_geom_bond_atom_site_label_2
_geom_bond_distance
_geom_bond_site_symmetry_2
_geom_bond_publ_flag
N1 C2 1.337(2) . ?
N1 C5 1.380(3) . ?
N1 C6 1.469(3) . ?
N3 C2 1.336(3) . ?
N3 C4 1.385(3) . ?
N3 C8 1.470(3) . ?
C2 C9 1.479(3) . ?
C4 H4 0.9500 . ?
C4 C5 1.347(3) . ?
C5 H5 0.9500 . ?
C6 H6A 0.9900 . ?
C6 H6B 0.9900 . ?
C6 C7 1.503(3) . ?
C7 H7A 0.9800 . ?
C7 H7B 0.9800 . ?
C7 H7C 0.9800 . ?
C8 H8A 0.9800 . ?
C8 H8B 0.9800 . ?
C8 H8C 0.9800 . ?
C9 H9A 0.9800 . ?
C9 H9B 0.9800 . ?
C9 H9C 0.9800 . ?

loop_
_geom_torsion_atom_site_label_1
_geom_torsion_atom_site_label_2
_geom_torsion_atom_site_label_3
_geom_torsion_atom_site_label_4
_geom_torsion
_geom_torsion_site_symmetry_1
_geom_torsion_site_symmetry_2
_geom_torsion_site_symmetry_3
_geom_torsion_site_symmetry_4
_geom_torsion_publ_flag
N3 C4 C5 N1 0.1(2) . . . . ?
C2 N1 C5 C4 -0.7(2) . . . . ?
C2 N1 C6 C7 -86.3(2) . . . . ?
C2 N3 C4 C5 0.5(2) . . . . ?
C4 N3 C2 N1 -0.9(2) . . . . ?
C4 N3 C2 C9 177.93(19) . . . . ?
C5 N1 C2 N3 1.0(2) . . . . ?
C5 N1 C2 C9 -177.86(19) . . . . ?
C5 N1 C6 C7 89.1(2) . . . . ?
C6 N1 C2 N3 176.96(18) . . . . ?
C6 N1 C2 C9 -1.9(3) . . . . ?
C6 N1 C5 C4 -176.66(19) . . . . ?
C8 N3 C2 N1 -176.54(19) . . . . ?
C8 N3 C2 C9 2.3(3) . . . . ?
C8 N3 C4 C5 176.1(2) . . . . ?
